data_7230018
loop_
_publ_author_name
'Xu, Lei'
'Li, Shasha'
'Jiang, Liping'
'Zhang, Guofang'
'Zhang, Weiqiang'
'Gao, Ziwei'

_publ_section_title
;
 Electronic and steric effects of substituents in
 1,3-diphenylprop-2-yn-1-one during its reaction with Ru3(CO)12
;
_journal_issue 8
_journal_name_full 'RSC Advances'
_journal_page_first 4354
_journal_paper_doi 10.1039/C7RA13626A
_journal_volume 8
_journal_year 2018
_chemical_formula_sum 'C42 H32 N2 O12 Ru2'
_chemical_formula_weight 958.83
_space_group_crystal_system triclinic
_space_group_IT_number 2
_space_group_name_Hall '-P 1'
_space_group_name_H-M_alt 'P -1'
_symmetry_space_group_name_Hall '-P 1'
_symmetry_space_group_name_H-M 'P -1'
_atom_sites_solution_hydrogens geom
_audit_creation_method SHELXL-2014/7
_audit_update_record
;
2018-01-15 deposited with the CCDC.
2018-01-15 downloaded from the CCDC.
;
_cell_angle_alpha 102.293(2)
_cell_angle_beta 90.060(2)
_cell_angle_gamma 102.350(2)
_cell_formula_units_Z 2
_cell_length_a 9.0471(6)
_cell_length_b 12.5948(9)
_cell_length_c 18.3765(12)
_cell_measurement_reflns_used 30657
_cell_measurement_temperature 153(2)
_cell_measurement_theta_max 26.43
_cell_measurement_theta_min 2.51
_cell_volume 1996.2(2)
_computing_structure_refinement 'SHELXL-2014/7 (Sheldrick, 2014)'
_diffrn_ambient_temperature 153(2)
_diffrn_measured_fraction_theta_full 0.999
_diffrn_measured_fraction_theta_max 0.995
_diffrn_measurement_device_type 'Bruker SMART CCD area-detector'
_diffrn_radiation_type MoK\a
_diffrn_radiation_wavelength 0.71073
_diffrn_reflns_av_R_equivalents 0.0447
_diffrn_reflns_av_unetI/netI 0.0265
_diffrn_reflns_Laue_measured_fraction_full 0.999
_diffrn_reflns_Laue_measured_fraction_max 0.995
_diffrn_reflns_limit_h_max 11
_diffrn_reflns_limit_h_min -11
_diffrn_reflns_limit_k_max 15
_diffrn_reflns_limit_k_min -15
_diffrn_reflns_limit_l_max 23
_diffrn_reflns_limit_l_min -23
_diffrn_reflns_number 61337
_diffrn_reflns_point_group_measured_fraction_full 0.999
_diffrn_reflns_point_group_measured_fraction_max 0.995
_diffrn_reflns_theta_full 25.242
_diffrn_reflns_theta_max 26.477
_diffrn_reflns_theta_min 2.238
_exptl_absorpt_coefficient_mu 0.823
_exptl_absorpt_correction_T_max 0.7454
_exptl_absorpt_correction_T_min 0.6476
_exptl_absorpt_correction_type multi-scan
_exptl_absorpt_process_details sadabs
_exptl_crystal_colour colorless
_exptl_crystal_density_diffrn 1.595
_exptl_crystal_description clock
_exptl_crystal_F_000 964
_exptl_crystal_size_max 0.170
_exptl_crystal_size_mid 0.150
_exptl_crystal_size_min 0.100
_refine_diff_density_max 1.028
_refine_diff_density_min -0.956
_refine_diff_density_rms 0.088
_refine_ls_extinction_method none
_refine_ls_goodness_of_fit_ref 1.085
_refine_ls_hydrogen_treatment constr
_refine_ls_matrix_type full
_refine_ls_number_parameters 523
_refine_ls_number_reflns 8219
_refine_ls_number_restraints 5
_refine_ls_restrained_S_all 1.089
_refine_ls_R_factor_all 0.0461
_refine_ls_R_factor_gt 0.0341
_refine_ls_shift/su_max 0.003
_refine_ls_shift/su_mean 0.000
_refine_ls_structure_factor_coef Fsqd
_refine_ls_weighting_details 'w=1/[\s^2^(Fo^2^)+(0.0223P)^2^+5.3479P] where P=(Fo^2^+2Fc^2^)/3'
_refine_ls_weighting_scheme calc
_refine_ls_wR_factor_gt 0.0743
_refine_ls_wR_factor_ref 0.0823
_reflns_Friedel_coverage 0.000
_reflns_number_gt 6877
_reflns_number_total 8219
_reflns_threshold_expression 'I > 2\s(I)'
_cod_data_source_file c7ra13626a2.cif
_cod_data_source_block 1
_cod_database_code 7230018
_shelx_shelxl_version_number 2014/7
_shelx_space_group_comment
;
The symmetry employed for this shelxl refinement is uniquely defined
by the following loop, which should always be used as a source of
symmetry information in preference to the above space-group names.
They are only intended as comments.
;
_shelx_estimated_absorpt_t_min 0.873
_shelx_estimated_absorpt_t_max 0.922

loop_
_space_group_symop_operation_xyz
'x, y, z'
'-x, -y, -z'

loop_
_atom_site_label
_atom_site_type_symbol
_atom_site_fract_x
_atom_site_fract_y
_atom_site_fract_z
_atom_site_U_iso_or_equiv
_atom_site_adp_type
_atom_site_occupancy
_atom_site_site_symmetry_order
_atom_site_calc_flag
_atom_site_refinement_flags_posn
_atom_site_refinement_flags_adp
Ru1 Ru 0.80241(3) 1.03625(2) 0.29113(2) 0.01822(7) Uani 1 1 d . .
Ru2 Ru 0.51862(3) 0.90708(2) 0.27085(2) 0.01951(7) Uani 1 1 d . .
O1 O 1.0941(3) 0.9022(2) 0.31052(13) 0.0296(5) Uani 1 1 d . .
O2 O 1.0821(5) 0.4308(3) 0.44176(19) 0.0702(11) Uani 1 1 d . .
O3 O 0.8623(7) 0.3569(3) 0.3872(2) 0.114(2) Uani 1 1 d . .
O4 O 0.6642(3) 1.02846(18) 0.10515(12) 0.0273(5) Uani 1 1 d . .
O5 O 0.3382(5) 0.5864(3) -0.17672(18) 0.0783(13) Uani 1 1 d . .
O6 O 0.3312(5) 0.4751(2) -0.10417(19) 0.0749(12) Uani 1 1 d . .
O7 O 1.1403(3) 1.1495(2) 0.29542(15) 0.0397(6) Uani 1 1 d . .
O8 O 0.7018(4) 1.2258(2) 0.24033(17) 0.0588(10) Uani 1 1 d . .
O9 O 0.7545(3) 1.1449(2) 0.45151(14) 0.0402(6) Uani 1 1 d . .
O10 O 0.3478(3) 1.0462(3) 0.19544(16) 0.0457(7) Uani 1 1 d . .
O11 O 0.3895(3) 0.9729(2) 0.42483(14) 0.0385(6) Uani 1 1 d . .
O12 O 0.2988(3) 0.6837(2) 0.22105(16) 0.0489(7) Uani 1 1 d . .
C1 C 0.9702(5) 0.5371(3) 0.3788(2) 0.0399(10) Uani 1 1 d . .
C2 C 1.0830(5) 0.6290(3) 0.4053(2) 0.0363(9) Uani 1 1 d . .
H2A H 1.1601 0.6266 0.4397 0.044 Uiso 1 1 calc R U
C3 C 1.0819(4) 0.7249(3) 0.38098(19) 0.0290(7) Uani 1 1 d . .
H3 H 1.1595 0.7895 0.3984 0.035 Uiso 1 1 calc R U
C4 C 0.9673(4) 0.7279(3) 0.33066(17) 0.0223(6) Uani 1 1 d . .
C5 C 0.8543(4) 0.6338(3) 0.30481(19) 0.0307(8) Uani 1 1 d . .
H5 H 0.7757 0.6359 0.2711 0.037 Uiso 1 1 calc R U
C6 C 0.8563(5) 0.5365(3) 0.3284(2) 0.0416(10) Uani 1 1 d . .
H6 H 0.7809 0.4707 0.3102 0.050 Uiso 1 1 calc R U
C7 C 0.9746(3) 0.8364(3) 0.30768(16) 0.0207(6) Uani 1 1 d . .
C8 C 0.8289(3) 0.8603(2) 0.27986(16) 0.0175(6) Uani 1 1 d . .
C9 C 0.6967(3) 0.8631(2) 0.32097(16) 0.0186(6) Uani 1 1 d . .
C10 C 0.6952(4) 0.8364(3) 0.39638(17) 0.0215(6) Uani 1 1 d . .
C11 C 0.8129(4) 0.8826(3) 0.45068(17) 0.0249(7) Uani 1 1 d . .
H11 H 0.8954 0.9383 0.4417 0.030 Uiso 1 1 calc R U
C12 C 0.8104(4) 0.8477(3) 0.51781(19) 0.0352(8) Uani 1 1 d . .
H12 H 0.8905 0.8805 0.5545 0.042 Uiso 1 1 calc R U
C13 C 0.6922(5) 0.7657(4) 0.5314(2) 0.0418(10) Uani 1 1 d . .
H13 H 0.6924 0.7404 0.5765 0.050 Uiso 1 1 calc R U
C14 C 0.5739(5) 0.7209(4) 0.4788(2) 0.0428(10) Uani 1 1 d . .
H14 H 0.4914 0.6655 0.4883 0.051 Uiso 1 1 calc R U
C15 C 0.5746(4) 0.7563(3) 0.41226(19) 0.0318(8) Uani 1 1 d . .
H15 H 0.4917 0.7255 0.3769 0.038 Uiso 1 1 calc R U
C16 C 0.4377(4) 0.6619(3) -0.05673(18) 0.0284(7) Uani 1 1 d . .
C17 C 0.4806(4) 0.7666(3) -0.07193(18) 0.0280(7) Uani 1 1 d . .
H17 H 0.4626 0.7783 -0.1203 0.034 Uiso 1 1 calc R U
C18 C 0.5501(4) 0.8537(3) -0.01536(17) 0.0240(7) Uani 1 1 d . .
H18 H 0.5792 0.9266 -0.0245 0.029 Uiso 1 1 calc R U
C19 C 0.5781(3) 0.8357(3) 0.05562(16) 0.0200(6) Uani 1 1 d . .
C20 C 0.5361(4) 0.7286(3) 0.06843(18) 0.0272(7) Uani 1 1 d . .
H20 H 0.5575 0.7157 0.1160 0.033 Uiso 1 1 calc R U
C21 C 0.4634(4) 0.6407(3) 0.01265(19) 0.0313(8) Uani 1 1 d . .
H21 H 0.4320 0.5678 0.0216 0.038 Uiso 1 1 calc R U
C22 C 0.6467(3) 0.9346(3) 0.11653(16) 0.0197(6) Uani 1 1 d . .
C23 C 0.6807(3) 0.9112(2) 0.19033(16) 0.0184(6) Uani 1 1 d . .
C24 C 0.8186(3) 0.8832(2) 0.20493(16) 0.0179(6) Uani 1 1 d . .
C25 C 0.9384(3) 0.8716(3) 0.14993(17) 0.0218(6) Uani 1 1 d . .
C26 C 0.9919(4) 0.7740(3) 0.13399(19) 0.0312(8) Uani 1 1 d . .
H26 H 0.9543 0.7160 0.1592 0.037 Uiso 1 1 calc R U
C27 C 1.1008(5) 0.7613(4) 0.0810(2) 0.0431(10) Uani 1 1 d . .
H27 H 1.1389 0.6953 0.0710 0.052 Uiso 1 1 calc R U
C28 C 1.1537(4) 0.8446(4) 0.0429(2) 0.0443(10) Uani 1 1 d . .
H28 H 1.2266 0.8351 0.0063 0.053 Uiso 1 1 calc R U
C29 C 1.1006(4) 0.9413(4) 0.0583(2) 0.0376(9) Uani 1 1 d . .
H29 H 1.1371 0.9985 0.0322 0.045 Uiso 1 1 calc R U
C30 C 0.9940(4) 0.9555(3) 0.11174(18) 0.0288(7) Uani 1 1 d . .
H30 H 0.9586 1.0227 0.1224 0.035 Uiso 1 1 calc R U
C31 C 1.0172(4) 1.1040(3) 0.29287(17) 0.0267(7) Uani 1 1 d . .
C32 C 0.7415(5) 1.1549(3) 0.2580(2) 0.0355(8) Uani 1 1 d . .
C33 C 0.7754(4) 1.1069(3) 0.39196(18) 0.0249(7) Uani 1 1 d . .
C34 C 0.4042(4) 0.9924(3) 0.22380(19) 0.0303(8) Uani 1 1 d . .
C35 C 0.4310(4) 0.9469(3) 0.36709(19) 0.0274(7) Uani 1 1 d . .
C36 C 0.3798(4) 0.7685(3) 0.23978(19) 0.0309(8) Uani 1 1 d . .
C37 C 0.3958(14) 0.4517(10) 0.3129(7) 0.189(6) Uani 1 1 d D .
H37A H 0.3798 0.4895 0.3637 0.284 Uiso 1 1 calc R U
H37B H 0.4404 0.3879 0.3147 0.284 Uiso 1 1 calc R U
H37C H 0.4646 0.5037 0.2889 0.284 Uiso 1 1 calc R U
C38 C 0.2447(14) 0.4114(7) 0.2685(7) 0.331(16) Uani 1 1 d D .
H38A H 0.1761 0.3614 0.2949 0.397 Uiso 1 1 calc R U
H38B H 0.2001 0.4768 0.2692 0.397 Uiso 1 1 calc R U
C39 C 0.2458(11) 0.3530(8) 0.1914(6) 0.186(6) Uani 1 1 d D .
H39A H 0.3012 0.2933 0.1917 0.223 Uiso 1 1 calc R U
H39B H 0.3093 0.4064 0.1655 0.223 Uiso 1 1 calc R U
C40 C 0.1004(9) 0.2982(7) 0.1401(5) 0.120(3) Uani 1 1 d D .
H40A H 0.1301 0.2562 0.0925 0.144 Uiso 1 1 calc R U
H40B H 0.0340 0.2438 0.1642 0.144 Uiso 1 1 calc R U
C41 C 0.0122(12) 0.3770(9) 0.1232(6) 0.207(7) Uani 1 1 d D .
H41A H -0.0104 0.4261 0.1696 0.248 Uiso 1 1 calc R U
H41B H -0.0842 0.3367 0.0954 0.248 Uiso 1 1 calc R U
C42 C 0.1133(16) 0.4426(8) 0.0766(5) 0.191(7) Uani 1 1 d D .
H42A H 0.0629 0.4975 0.0628 0.287 Uiso 1 1 calc R U
H42B H 0.2083 0.4810 0.1051 0.287 Uiso 1 1 calc R U
H42C H 0.1349 0.3922 0.0314 0.287 Uiso 1 1 calc R U
N1 N 0.9717(6) 0.4335(3) 0.4042(2) 0.0615(12) Uani 1 1 d . .
N2 N 0.3623(4) 0.5675(3) -0.11663(18) 0.0428(8) Uani 1 1 d . .

loop_
_atom_site_aniso_label
_atom_site_aniso_U_11
_atom_site_aniso_U_22
_atom_site_aniso_U_33
_atom_site_aniso_U_23
_atom_site_aniso_U_13
_atom_site_aniso_U_12
Ru1 0.01923(13) 0.01898(13) 0.01719(12) 0.00485(9) -0.00181(9) 0.00493(10)
Ru2 0.01514(13) 0.02646(14) 0.01797(13) 0.00461(10) -0.00023(9) 0.00706(10)
O1 0.0169(11) 0.0370(14) 0.0389(14) 0.0191(11) -0.0010(10) 0.0040(10)
O2 0.115(3) 0.061(2) 0.059(2) 0.0322(17) 0.002(2) 0.053(2)
O3 0.210(6) 0.0289(18) 0.088(3) 0.0249(19) -0.079(3) -0.018(3)
O4 0.0354(13) 0.0230(12) 0.0252(12) 0.0077(9) -0.0045(10) 0.0076(10)
O5 0.135(4) 0.0470(19) 0.0414(18) 0.0045(15) -0.049(2) 0.000(2)
O6 0.129(4) 0.0273(16) 0.060(2) 0.0021(14) -0.046(2) 0.0071(18)
O7 0.0310(15) 0.0397(15) 0.0423(15) 0.0121(12) -0.0031(12) -0.0090(12)
O8 0.102(3) 0.0297(15) 0.0487(17) 0.0039(13) -0.0327(17) 0.0289(17)
O9 0.0542(18) 0.0352(14) 0.0266(14) 0.0004(11) 0.0081(12) 0.0063(13)
O10 0.0414(16) 0.0598(19) 0.0480(16) 0.0185(14) -0.0033(13) 0.0312(15)
O11 0.0342(14) 0.0530(17) 0.0274(13) 0.0041(12) 0.0098(11) 0.0125(13)
O12 0.0418(17) 0.0440(17) 0.0486(17) 0.0041(14) -0.0074(13) -0.0116(14)
C1 0.073(3) 0.0272(19) 0.0269(18) 0.0093(15) -0.0003(18) 0.0245(19)
C2 0.044(2) 0.041(2) 0.0329(19) 0.0152(16) -0.0030(16) 0.0212(18)
C3 0.0268(18) 0.0353(19) 0.0289(17) 0.0132(15) -0.0006(14) 0.0095(15)
C4 0.0256(16) 0.0262(16) 0.0191(15) 0.0071(12) 0.0026(12) 0.0120(13)
C5 0.041(2) 0.0250(17) 0.0258(17) 0.0067(14) -0.0089(15) 0.0064(15)
C6 0.067(3) 0.0232(18) 0.0310(19) 0.0049(15) -0.0121(19) 0.0033(18)
C7 0.0199(16) 0.0276(16) 0.0171(14) 0.0070(12) 0.0009(12) 0.0083(13)
C8 0.0187(15) 0.0166(14) 0.0180(14) 0.0047(11) -0.0015(11) 0.0048(12)
C9 0.0187(15) 0.0175(14) 0.0191(14) 0.0044(11) -0.0014(11) 0.0023(12)
C10 0.0225(16) 0.0250(16) 0.0196(15) 0.0073(12) 0.0016(12) 0.0086(13)
C11 0.0248(17) 0.0292(17) 0.0225(16) 0.0076(13) 0.0009(13) 0.0075(14)
C12 0.036(2) 0.047(2) 0.0232(17) 0.0108(16) -0.0048(15) 0.0088(17)
C13 0.049(2) 0.054(2) 0.0299(19) 0.0245(18) 0.0034(17) 0.011(2)
C14 0.041(2) 0.051(2) 0.037(2) 0.0242(19) 0.0019(17) -0.0035(19)
C15 0.0267(18) 0.040(2) 0.0286(18) 0.0144(15) -0.0010(14) -0.0004(15)
C16 0.0322(19) 0.0292(18) 0.0230(16) -0.0011(13) -0.0077(14) 0.0116(15)
C17 0.0358(19) 0.0316(18) 0.0187(15) 0.0046(13) -0.0050(14) 0.0126(15)
C18 0.0250(17) 0.0271(17) 0.0226(16) 0.0090(13) -0.0020(13) 0.0082(13)
C19 0.0185(15) 0.0258(16) 0.0180(14) 0.0046(12) 0.0002(11) 0.0097(12)
C20 0.0368(19) 0.0271(17) 0.0209(16) 0.0077(13) -0.0020(14) 0.0115(15)
C21 0.043(2) 0.0222(17) 0.0291(18) 0.0059(14) -0.0040(15) 0.0084(15)
C22 0.0170(15) 0.0255(16) 0.0195(15) 0.0074(12) 0.0016(12) 0.0084(12)
C23 0.0200(15) 0.0195(15) 0.0158(14) 0.0036(11) -0.0010(11) 0.0045(12)
C24 0.0183(15) 0.0193(14) 0.0170(14) 0.0054(11) 0.0004(11) 0.0049(12)
C25 0.0172(15) 0.0312(17) 0.0190(15) 0.0068(13) -0.0009(12) 0.0080(13)
C26 0.034(2) 0.0367(19) 0.0270(17) 0.0086(15) 0.0058(15) 0.0157(16)
C27 0.036(2) 0.058(3) 0.039(2) 0.0024(19) 0.0095(17) 0.026(2)
C28 0.0257(19) 0.079(3) 0.0280(19) 0.008(2) 0.0106(15) 0.014(2)
C29 0.0255(19) 0.059(3) 0.0302(19) 0.0186(18) 0.0044(15) 0.0038(17)
C30 0.0237(17) 0.0383(19) 0.0262(17) 0.0134(15) 0.0008(13) 0.0042(15)
C31 0.0303(19) 0.0281(17) 0.0193(15) 0.0046(13) 0.0004(13) 0.0017(15)
C32 0.049(2) 0.0280(19) 0.0275(18) -0.0004(15) -0.0114(16) 0.0103(17)
C33 0.0279(17) 0.0207(16) 0.0259(17) 0.0062(13) -0.0003(13) 0.0034(13)
C34 0.0232(17) 0.042(2) 0.0274(17) 0.0053(15) 0.0036(14) 0.0140(15)
C35 0.0182(16) 0.0343(19) 0.0290(18) 0.0047(14) -0.0021(13) 0.0066(14)
C36 0.0283(18) 0.041(2) 0.0237(17) 0.0069(15) 0.0002(14) 0.0090(17)
C37 0.189(13) 0.157(11) 0.174(11) 0.000(8) 0.085(10) -0.031(9)
C38 0.48(3) 0.084(7) 0.51(3) 0.148(12) 0.45(3) 0.145(12)
C39 0.161(11) 0.190(11) 0.296(16) 0.183(12) 0.136(11) 0.103(9)
C40 0.074(5) 0.102(6) 0.162(8) -0.005(6) 0.021(5) 0.005(5)
C41 0.149(11) 0.262(17) 0.162(11) -0.103(11) -0.048(9) 0.093(12)
C42 0.304(17) 0.124(8) 0.090(6) 0.047(6) -0.053(8) -0.098(9)
N1 0.124(4) 0.030(2) 0.0357(19) 0.0086(15) -0.011(2) 0.025(2)
N2 0.058(2) 0.0322(18) 0.0356(18) -0.0004(14) -0.0179(16) 0.0128(16)

loop_
_atom_type_symbol
_atom_type_description
_atom_type_scat_dispersion_real
_atom_type_scat_dispersion_imag
_atom_type_scat_source
C C 0.0033 0.0016 'International Tables Vol C Tables 4.2.6.8 and 6.1.1.4'
H H 0.0000 0.0000 'International Tables Vol C Tables 4.2.6.8 and 6.1.1.4'
N N 0.0061 0.0033 'International Tables Vol C Tables 4.2.6.8 and 6.1.1.4'
O O 0.0106 0.0060 'International Tables Vol C Tables 4.2.6.8 and 6.1.1.4'
Ru Ru -1.2594 0.8363 'International Tables Vol C Tables 4.2.6.8 and 6.1.1.4'

loop_
_geom_angle_atom_site_label_1
_geom_angle_atom_site_label_2
_geom_angle_atom_site_label_3
_geom_angle
C32 Ru1 C33 89.32(14)
C32 Ru1 C31 93.63(16)
C33 Ru1 C31 95.05(14)
C32 Ru1 C8 154.66(13)
C33 Ru1 C8 112.70(12)
C31 Ru1 C8 96.58(13)
C32 Ru1 C24 117.97(13)
C33 Ru1 C24 150.43(12)
C31 Ru1 C24 94.33(12)
C8 Ru1 C24 38.22(10)
C32 Ru1 C23 90.87(13)
C33 Ru1 C23 142.85(13)
C31 Ru1 C23 122.00(12)
C8 Ru1 C23 64.08(10)
C24 Ru1 C23 36.33(10)
C32 Ru1 C9 140.31(15)
C33 Ru1 C9 88.28(12)
C31 Ru1 C9 126.04(12)
C8 Ru1 C9 35.71(10)
C24 Ru1 C9 63.71(10)
C23 Ru1 C9 68.57(10)
C32 Ru1 Ru2 92.81(12)
C33 Ru1 Ru2 94.31(10)
C31 Ru1 Ru2 168.69(10)
C8 Ru1 Ru2 73.90(8)
C24 Ru1 Ru2 74.43(8)
C23 Ru1 Ru2 48.57(8)
C9 Ru1 Ru2 47.96(7)
C36 Ru2 C35 95.15(15)
C36 Ru2 C34 95.76(15)
C35 Ru2 C34 92.81(14)
C36 Ru2 C9 102.48(13)
C35 Ru2 C9 91.19(13)
C34 Ru2 C9 160.89(14)
C36 Ru2 C23 105.74(13)
C35 Ru2 C23 157.89(13)
C34 Ru2 C23 92.24(13)
C9 Ru2 C23 77.47(12)
C36 Ru2 Ru1 152.38(11)
C35 Ru2 Ru1 103.31(10)
C34 Ru2 Ru1 103.57(11)
C9 Ru2 Ru1 57.35(8)
C23 Ru2 Ru1 54.59(8)
C2 C1 C6 122.8(3)
C2 C1 N1 118.6(4)
C6 C1 N1 118.6(4)
C1 C2 C3 118.4(3)
C1 C2 H2A 120.8
C3 C2 H2A 120.8
C2 C3 C4 120.5(3)
C2 C3 H3 119.8
C4 C3 H3 119.8
C5 C4 C3 120.0(3)
C5 C4 C7 123.2(3)
C3 C4 C7 116.8(3)
C4 C5 C6 119.6(3)
C4 C5 H5 120.2
C6 C5 H5 120.2
C1 C6 C5 118.7(4)
C1 C6 H6 120.6
C5 C6 H6 120.6
O1 C7 C4 120.3(3)
O1 C7 C8 121.2(3)
C4 C7 C8 118.6(3)
C9 C8 C7 125.2(3)
C9 C8 Ru1 76.67(17)
C7 C8 Ru1 120.6(2)
C8 C9 C10 118.5(3)
C8 C9 Ru2 116.6(2)
C10 C9 Ru2 124.9(2)
C8 C9 Ru1 67.62(16)
C10 C9 Ru1 126.8(2)
Ru2 C9 Ru1 74.70(9)
C15 C10 C11 117.9(3)
C15 C10 C9 118.6(3)
C11 C10 C9 123.4(3)
C12 C11 C10 120.7(3)
C12 C11 H11 119.7
C10 C11 H11 119.7
C13 C12 C11 120.4(3)
C13 C12 H12 119.8
C11 C12 H12 119.8
C14 C13 C12 119.5(3)
C14 C13 H13 120.2
C12 C13 H13 120.2
C13 C14 C15 120.4(4)
C13 C14 H14 119.8
C15 C14 H14 119.8
C14 C15 C10 121.1(3)
C14 C15 H15 119.4
C10 C15 H15 119.4
C17 C16 C21 122.8(3)
C17 C16 N2 119.2(3)
C21 C16 N2 118.0(3)
C18 C17 C16 118.4(3)
C18 C17 H17 120.8
C16 C17 H17 120.8
C17 C18 C19 120.5(3)
C17 C18 H18 119.7
C19 C18 H18 119.7
C20 C19 C18 119.4(3)
C20 C19 C22 122.1(3)
C18 C19 C22 118.4(3)
C21 C20 C19 120.7(3)
C21 C20 H20 119.6
C19 C20 H20 119.6
C20 C21 C16 118.1(3)
C20 C21 H21 121.0
C16 C21 H21 121.0
O4 C22 C23 123.5(3)
O4 C22 C19 119.8(3)
C23 C22 C19 116.7(3)
C24 C23 C22 120.6(3)
C24 C23 Ru2 118.4(2)
C22 C23 Ru2 120.8(2)
C24 C23 Ru1 71.28(17)
C22 C23 Ru1 126.5(2)
Ru2 C23 Ru1 76.84(9)
C23 C24 C25 124.4(3)
C23 C24 Ru1 72.40(17)
C25 C24 Ru1 127.2(2)
C26 C25 C30 119.1(3)
C26 C25 C24 119.7(3)
C30 C25 C24 121.2(3)
C25 C26 C27 120.0(3)
C25 C26 H26 120.0
C27 C26 H26 120.0
C28 C27 C26 120.3(4)
C28 C27 H27 119.9
C26 C27 H27 119.9
C29 C28 C27 119.9(3)
C29 C28 H28 120.0
C27 C28 H28 120.0
C28 C29 C30 120.2(4)
C28 C29 H29 119.9
C30 C29 H29 119.9
C29 C30 C25 120.4(3)
C29 C30 H30 119.8
C25 C30 H30 119.8
O7 C31 Ru1 175.8(3)
O8 C32 Ru1 177.5(4)
O9 C33 Ru1 177.1(3)
O10 C34 Ru2 175.0(3)
O11 C35 Ru2 175.5(3)
O12 C36 Ru2 178.4(3)
C38 C37 H37A 109.5
C38 C37 H37B 109.5
H37A C37 H37B 109.5
C38 C37 H37C 109.5
H37A C37 H37C 109.5
H37B C37 H37C 109.5
C39 C38 C37 117.5(9)
C39 C38 H38A 107.9
C37 C38 H38A 107.9
C39 C38 H38B 107.9
C37 C38 H38B 107.9
H38A C38 H38B 107.2
C38 C39 C40 124.1(9)
C38 C39 H39A 106.3
C40 C39 H39A 106.3
C38 C39 H39B 106.3
C40 C39 H39B 106.3
H39A C39 H39B 106.4
C41 C40 C39 114.9(8)
C41 C40 H40A 108.5
C39 C40 H40A 108.5
C41 C40 H40B 108.5
C39 C40 H40B 108.5
H40A C40 H40B 107.5
C40 C41 C42 104.1(9)
C40 C41 H41A 110.9
C42 C41 H41A 110.9
C40 C41 H41B 110.9
C42 C41 H41B 110.9
H41A C41 H41B 109.0
C41 C42 H42A 109.5
C41 C42 H42B 109.5
H42A C42 H42B 109.5
C41 C42 H42C 109.5
H42A C42 H42C 109.5
H42B C42 H42C 109.5
O3 N1 O2 124.1(4)
O3 N1 C1 117.7(4)
O2 N1 C1 118.1(4)
O5 N2 O6 123.0(3)
O5 N2 C16 117.9(3)
O6 N2 C16 119.1(3)

loop_
_geom_bond_atom_site_label_1
_geom_bond_atom_site_label_2
_geom_bond_distance
Ru1 C32 1.910(4)
Ru1 C33 1.917(3)
Ru1 C31 1.946(4)
Ru1 C8 2.246(3)
Ru1 C24 2.252(3)
Ru1 C23 2.266(3)
Ru1 C9 2.363(3)
Ru1 Ru2 2.7076(4)
Ru2 C36 1.894(4)
Ru2 C35 1.950(3)
Ru2 C34 1.961(4)
Ru2 C9 2.085(3)
Ru2 C23 2.085(3)
O1 C7 1.206(4)
O2 N1 1.224(6)
O3 N1 1.212(6)
O4 C22 1.221(4)
O5 N2 1.207(4)
O6 N2 1.207(4)
O7 C31 1.134(4)
O8 C32 1.136(4)
O9 C33 1.131(4)
O10 C34 1.135(4)
O11 C35 1.131(4)
O12 C36 1.142(5)
C1 C2 1.368(6)
C1 C6 1.383(6)
C1 N1 1.479(5)
C2 C3 1.376(5)
C2 H2A 0.9500
C3 C4 1.401(5)
C3 H3 0.9500
C4 C5 1.384(5)
C4 C7 1.503(4)
C5 C6 1.388(5)
C5 H5 0.9500
C6 H6 0.9500
C7 C8 1.524(4)
C8 C9 1.418(4)
C9 C10 1.494(4)
C10 C15 1.395(5)
C10 C11 1.398(4)
C11 C12 1.393(5)
C11 H11 0.9500
C12 C13 1.382(6)
C12 H12 0.9500
C13 C14 1.380(6)
C13 H13 0.9500
C14 C15 1.388(5)
C14 H14 0.9500
C15 H15 0.9500
C16 C17 1.380(5)
C16 C21 1.387(5)
C16 N2 1.478(4)
C17 C18 1.378(5)
C17 H17 0.9500
C18 C19 1.403(4)
C18 H18 0.9500
C19 C20 1.391(4)
C19 C22 1.505(4)
C20 C21 1.383(5)
C20 H20 0.9500
C21 H21 0.9500
C22 C23 1.493(4)
C23 C24 1.408(4)
C24 C25 1.491(4)
C25 C26 1.390(5)
C25 C30 1.397(5)
C26 C27 1.396(5)
C26 H26 0.9500
C27 C28 1.385(6)
C27 H27 0.9500
C28 C29 1.377(6)
C28 H28 0.9500
C29 C30 1.389(5)
C29 H29 0.9500
C30 H30 0.9500
C37 C38 1.523(9)
C37 H37A 0.9800
C37 H37B 0.9800
C37 H37C 0.9800
C38 C39 1.452(9)
C38 H38A 0.9900
C38 H38B 0.9900
C39 C40 1.558(8)
C39 H39A 0.9900
C39 H39B 0.9900
C40 C41 1.479(8)
C40 H40A 0.9900
C40 H40B 0.9900
C41 C42 1.494(9)
C41 H41A 0.9900
C41 H41B 0.9900
C42 H42A 0.9800
C42 H42B 0.9800
C42 H42C 0.9800
